data_4305425
loop_
_publ_author_name
'Junhua Jia'
'Alexander J. Blake'
'Neil R. Champness'
'Peter Hubberstey'
'Claire Wilson'
'Martin Schr\"oder'

_publ_section_title
;
Multi-Dimensional Transition-Metal Coordination Polymers of
4,4'-Bipyridine-N,N'-dioxide: 1D Chains and 2D Sheets
;
_journal_name_full 'Inorganic Chemistry'
_journal_page_first 8652
_journal_page_last 8664
_journal_paper_doi 10.1021/ic800422g
_journal_volume 47
_journal_year 2008
_chemical_formula_moiety 'Mn C30 H24 N6 O6, 2(Cl O4)'
_chemical_formula_sum 'C30 H24 Cl2 Mn N6 O14'
_chemical_formula_weight 818.39
_chemical_name_systematic
; 
 ? 
;
_space_group_IT_number 14
_symmetry_cell_setting monoclinic
_symmetry_space_group_name_Hall '-P 2ybc'
_symmetry_space_group_name_H-M 'P 1 21/c 1'
_atom_sites_solution_hydrogens geom
_atom_sites_solution_primary direct
_atom_sites_solution_secondary difmap
_audit_creation_method 'enCIFer editing of SHELXL97 CIF output'
_cell_angle_alpha 90.00
_cell_angle_beta 99.970(3)
_cell_angle_gamma 90.00
_cell_formula_units_Z 2
_cell_length_a 8.4318(12)
_cell_length_b 12.403(2)
_cell_length_c 15.087(2)
_cell_measurement_reflns_used 2613
_cell_measurement_temperature 150(2)
_cell_measurement_theta_max 27.5
_cell_measurement_theta_min 2.5
_cell_volume 1554.0(4)
_computing_cell_refinement 'Bruker SAINT version 6.36A (Bruker, 2000)'
_computing_data_collection 'Bruker SMART version 5.625 (Bruker, 2001)'
_computing_data_reduction 'Bruker SAINT; SHELXTL (Sheldrick, 2008)'
_computing_publication_material 'enCIFer(Allen et al.,2004);PLATON(Spek,2003)'
_computing_structure_refinement 'SHELXL97 (Sheldrick, 2008)'
_computing_structure_solution 'SHELXS97 (Sheldrick, 2008)'
_diffrn_ambient_temperature 150(2)
_diffrn_measured_fraction_theta_full 0.992
_diffrn_measured_fraction_theta_max 0.991
_diffrn_measurement_device_type 'Bruker SMART APEX CCD area detector'
_diffrn_measurement_method \w
_diffrn_radiation_monochromator graphite
_diffrn_radiation_source 'sealed tube'
_diffrn_radiation_type MoK\a
_diffrn_radiation_wavelength 0.71073
_diffrn_reflns_av_R_equivalents 0.0243
_diffrn_reflns_av_sigmaI/netI 0.0319
_diffrn_reflns_limit_h_max 10
_diffrn_reflns_limit_h_min -8
_diffrn_reflns_limit_k_max 16
_diffrn_reflns_limit_k_min -16
_diffrn_reflns_limit_l_max 19
_diffrn_reflns_limit_l_min -18
_diffrn_reflns_number 9029
_diffrn_reflns_theta_full 27.50
_diffrn_reflns_theta_max 27.52
_diffrn_reflns_theta_min 2.14
_diffrn_standards_decay_% 0
_diffrn_standards_number 0
_exptl_absorpt_coefficient_mu 0.683
_exptl_absorpt_correction_T_max 1.000
_exptl_absorpt_correction_T_min 0.807
_exptl_absorpt_correction_type multi-scan
_exptl_absorpt_process_details 'Bruker SADABS v2.03'
_exptl_crystal_colour red
_exptl_crystal_density_diffrn 1.749
_exptl_crystal_density_method 'not measured'
_exptl_crystal_description plate
_exptl_crystal_F_000 834
_exptl_crystal_size_max 0.36
_exptl_crystal_size_mid 0.136
_exptl_crystal_size_min 0.037
_refine_diff_density_max 0.480
_refine_diff_density_min -0.312
_refine_diff_density_rms 0.067
_refine_ls_extinction_method none
_refine_ls_goodness_of_fit_ref 1.036
_refine_ls_hydrogen_treatment constr
_refine_ls_matrix_type full
_refine_ls_number_parameters 241
_refine_ls_number_reflns 3545
_refine_ls_number_restraints 0
_refine_ls_restrained_S_all 1.036
_refine_ls_R_factor_all 0.0503
_refine_ls_R_factor_gt 0.0344
_refine_ls_shift/su_max 0.001
_refine_ls_shift/su_mean 0.000
_refine_ls_structure_factor_coef Fsqd
_refine_ls_weighting_details 'calc w=1/[\s^2^(Fo^2^)+(0.0409P)^2^+0.9564P] where P=(Fo^2^+2Fc^2^)/3'
_refine_ls_weighting_scheme calc
_refine_ls_wR_factor_gt 0.0808
_refine_ls_wR_factor_ref 0.0888
_reflns_number_gt 2776
_reflns_number_total 3545
_reflns_threshold_expression >2\s(I)
_cod_data_source_file ic800422g-file001_03.cif
_cod_data_source_block compound_3_mnbpoc
_cod_depositor_comments
;
The following automatic conversions were performed:
'_symmetry_cell_setting' value 'Monoclinic' changed to 'monoclinic'
according to '/home/saulius/struct/CIF-dictionaries/cif_core.dic'
dictionary named 'cif_core.dic' version 2.4.1 from 2010-06-29.

Automatic conversion script
Id: cif_fix_enum 1527 2010-12-29 10:47:43Z saulius 
;
_cod_original_cell_volume 1554.0(6)
_cod_original_sg_symbol_H-M 'P 21/c'
_cod_database_code 4305425

loop_
_symmetry_equiv_pos_as_xyz
'x, y, z'
'-x, y+1/2, -z+1/2'
'-x, -y, -z'
'x, -y-1/2, z-1/2'

loop_
_atom_site_label
_atom_site_type_symbol
_atom_site_fract_x
_atom_site_fract_y
_atom_site_fract_z
_atom_site_U_iso_or_equiv
_atom_site_adp_type
_atom_site_occupancy
_atom_site_symmetry_multiplicity
_atom_site_calc_flag
_atom_site_refinement_flags
_atom_site_disorder_assembly
_atom_site_disorder_group
Mn Mn 1.5000 1.0000 0.5000 0.01760(12) Uani 1 2 d S . .
C1 C 1.1156(3) 0.87085(16) 0.45354(14) 0.0211(4) Uani 1 1 d . . .
H1A H 1.1953 0.8414 0.4994 0.025 Uiso 1 1 calc R . .
C2 C 0.9927(2) 0.80644(16) 0.41028(14) 0.0204(4) Uani 1 1 d . . .
H2A H 0.9894 0.7324 0.4261 0.024 Uiso 1 1 calc R . .
C3 C 0.8731(2) 0.84833(16) 0.34356(13) 0.0195(4) Uani 1 1 d . . .
C4 C 0.8795(3) 0.95939(17) 0.32760(14) 0.0220(4) Uani 1 1 d . . .
H4A H 0.7961 0.9925 0.2861 0.026 Uiso 1 1 calc R . .
C5 C 1.0043(3) 1.02102(16) 0.37087(14) 0.0221(4) Uani 1 1 d . . .
H5A H 1.0074 1.0960 0.3586 0.026 Uiso 1 1 calc R . .
C6 C 0.5054(3) 0.76216(17) 0.18062(14) 0.0223(4) Uani 1 1 d . . .
H6A H 0.4101 0.7935 0.1479 0.027 Uiso 1 1 calc R . .
C7 C 0.6093(2) 0.82433(16) 0.23968(14) 0.0207(4) Uani 1 1 d . . .
H7A H 0.5851 0.8982 0.2474 0.025 Uiso 1 1 calc R . .
C8 C 0.7501(2) 0.78009(16) 0.28845(13) 0.0200(4) Uani 1 1 d . . .
C9 C 0.7734(3) 0.66937(17) 0.27849(14) 0.0224(4) Uani 1 1 d . . .
H9A H 0.8642 0.6352 0.3133 0.027 Uiso 1 1 calc R . .
C10 C 0.6662(3) 0.60928(17) 0.21883(14) 0.0239(4) Uani 1 1 d . . .
H10A H 0.6833 0.5341 0.2130 0.029 Uiso 1 1 calc R . .
C11 C 1.3679(3) 0.69951(16) 0.39010(14) 0.0221(4) Uani 1 1 d . . .
H11A H 1.2820 0.7241 0.3454 0.026 Uiso 1 1 calc R . .
C12 C 1.3716(3) 0.59395(16) 0.41809(14) 0.0222(4) Uani 1 1 d . . .
H12A H 1.2865 0.5466 0.3938 0.027 Uiso 1 1 calc R . .
C13 C 1.4995(2) 0.55541(16) 0.48201(13) 0.0191(4) Uani 1 1 d . . .
C14 C 1.6253(2) 0.62692(16) 0.51073(14) 0.0204(4) Uani 1 1 d . . .
H14A H 1.7185 0.6023 0.5502 0.025 Uiso 1 1 calc R . .
C15 C 1.6165(2) 0.73251(16) 0.48286(14) 0.0214(4) Uani 1 1 d . . .
H15A H 1.7028 0.7805 0.5037 0.026 Uiso 1 1 calc R . .
N1 N 1.1227(2) 0.97566(14) 0.43074(12) 0.0203(4) Uani 1 1 d . . .
N2 N 0.5371(2) 0.65700(14) 0.16856(12) 0.0214(4) Uani 1 1 d . . .
N3 N 1.4857(2) 0.76852(13) 0.42588(11) 0.0192(4) Uani 1 1 d . . .
O1 O 1.24430(18) 1.03714(11) 0.46931(10) 0.0231(3) Uani 1 1 d . . .
O2 O 0.43821(18) 0.60124(12) 0.10732(10) 0.0264(3) Uani 1 1 d . . .
O3 O 1.47215(18) 0.87166(11) 0.40306(9) 0.0227(3) Uani 1 1 d . . .
Cl Cl 0.92582(6) 0.37348(4) 0.36293(3) 0.02276(13) Uani 1 1 d . . .
O1CL O 1.0370(2) 0.28480(13) 0.37666(14) 0.0431(5) Uani 1 1 d . . .
O2CL O 1.0168(2) 0.47219(13) 0.36784(12) 0.0346(4) Uani 1 1 d . . .
O3CL O 0.8251(2) 0.36457(15) 0.27595(11) 0.0384(4) Uani 1 1 d . . .
O4CL O 0.8277(2) 0.37131(16) 0.43147(12) 0.0433(5) Uani 1 1 d . . .

loop_
_atom_site_aniso_label
_atom_site_aniso_U_11
_atom_site_aniso_U_22
_atom_site_aniso_U_33
_atom_site_aniso_U_23
_atom_site_aniso_U_13
_atom_site_aniso_U_12
Mn 0.0183(2) 0.0140(2) 0.0188(2) 0.00039(16) -0.00144(16) -0.00026(16)
C1 0.0219(10) 0.0207(10) 0.0196(10) 0.0008(8) 0.0009(8) 0.0027(8)
C2 0.0219(11) 0.0186(9) 0.0208(10) 0.0016(8) 0.0041(8) -0.0003(8)
C3 0.0175(10) 0.0212(10) 0.0198(10) -0.0018(8) 0.0033(8) 0.0004(8)
C4 0.0205(10) 0.0223(10) 0.0217(10) -0.0001(8) -0.0003(8) 0.0023(8)
C5 0.0224(10) 0.0185(10) 0.0247(11) 0.0008(8) 0.0024(9) 0.0017(8)
C6 0.0191(10) 0.0248(11) 0.0222(10) -0.0015(8) 0.0016(8) 0.0035(8)
C7 0.0208(10) 0.0190(10) 0.0221(10) -0.0019(8) 0.0036(8) 0.0011(8)
C8 0.0206(10) 0.0211(10) 0.0188(10) -0.0007(8) 0.0043(8) -0.0015(8)
C9 0.0201(10) 0.0232(10) 0.0225(10) 0.0009(8) 0.0001(8) 0.0015(8)
C10 0.0259(11) 0.0199(10) 0.0251(11) -0.0009(8) 0.0021(9) 0.0019(8)
C11 0.0210(10) 0.0210(10) 0.0226(10) -0.0008(8) -0.0008(8) 0.0005(8)
C12 0.0204(11) 0.0206(10) 0.0241(11) -0.0016(8) -0.0005(9) -0.0030(8)
C13 0.0201(10) 0.0171(10) 0.0207(10) -0.0019(8) 0.0056(8) 0.0002(8)
C14 0.0197(10) 0.0183(10) 0.0222(10) 0.0005(8) 0.0004(8) -0.0002(8)
C15 0.0206(10) 0.0190(10) 0.0238(10) -0.0010(8) 0.0019(8) -0.0034(8)
N1 0.0182(9) 0.0212(9) 0.0212(9) -0.0032(7) 0.0024(7) -0.0009(7)
N2 0.0190(9) 0.0226(9) 0.0221(9) -0.0043(7) 0.0019(7) -0.0016(7)
N3 0.0227(9) 0.0151(8) 0.0198(8) -0.0001(7) 0.0039(7) 0.0002(7)
O1 0.0190(7) 0.0191(7) 0.0289(8) -0.0047(6) -0.0025(6) -0.0021(6)
O2 0.0226(8) 0.0263(8) 0.0279(8) -0.0107(6) -0.0019(6) -0.0015(6)
O3 0.0308(8) 0.0132(7) 0.0227(7) 0.0008(6) 0.0009(6) -0.0001(6)
Cl 0.0198(3) 0.0233(3) 0.0239(3) 0.00111(19) 0.0003(2) -0.00304(19)
O1CL 0.0354(10) 0.0249(9) 0.0654(13) 0.0010(8) -0.0012(9) 0.0026(7)
O2CL 0.0298(9) 0.0247(8) 0.0453(10) 0.0064(7) -0.0052(8) -0.0062(7)
O3CL 0.0320(9) 0.0545(11) 0.0254(9) 0.0020(8) -0.0043(7) -0.0130(8)
O4CL 0.0353(10) 0.0636(13) 0.0328(10) -0.0077(9) 0.0110(8) -0.0112(9)

loop_
_atom_type_symbol
_atom_type_description
_atom_type_scat_dispersion_real
_atom_type_scat_dispersion_imag
_atom_type_scat_source
C C 0.0033 0.0016 'International Tables Vol C Tables 4.2.6.8 and 6.1.1.4'
H H 0.0000 0.0000 'International Tables Vol C Tables 4.2.6.8 and 6.1.1.4'
N N 0.0061 0.0033 'International Tables Vol C Tables 4.2.6.8 and 6.1.1.4'
O O 0.0106 0.0060 'International Tables Vol C Tables 4.2.6.8 and 6.1.1.4'
Cl Cl 0.1484 0.1585 'International Tables Vol C Tables 4.2.6.8 and 6.1.1.4'
Mn Mn 0.3368 0.7283 'International Tables Vol C Tables 4.2.6.8 and 6.1.1.4'

loop_
_geom_angle_atom_site_label_1
_geom_angle_atom_site_label_2
_geom_angle_atom_site_label_3
_geom_angle
_geom_angle_site_symmetry_1
_geom_angle_site_symmetry_3
_geom_angle_publ_flag
O3 Mn O3 180.000(1) . 3_876 ?
O3 Mn O1 88.59(6) . 3_876 ?
O3 Mn O1 91.41(6) 3_876 3_876 ?
O3 Mn O1 91.41(6) . . ?
O3 Mn O1 88.59(6) 3_876 . ?
O1 Mn O1 180.0 3_876 . ?
O3 Mn O2 93.83(6) . 4_676 ?
O3 Mn O2 86.17(6) 3_876 4_676 ?
O1 Mn O2 94.32(6) 3_876 4_676 ?
O1 Mn O2 85.68(6) . 4_676 ?
O3 Mn O2 86.17(6) . 2_755 ?
O3 Mn O2 93.83(6) 3_876 2_755 ?
O1 Mn O2 85.68(6) 3_876 2_755 ?
O1 Mn O2 94.32(6) . 2_755 ?
O2 Mn O2 180.0 4_676 2_755 ?
N1 C1 C2 120.00(19) . . ?
C1 C2 C3 121.01(19) . . ?
C2 C3 C4 116.46(19) . . ?
C2 C3 C8 122.78(19) . . ?
C4 C3 C8 120.69(18) . . ?
C5 C4 C3 121.0(2) . . ?
N1 C5 C4 120.31(19) . . ?
N2 C6 C7 120.73(19) . . ?
C6 C7 C8 120.67(19) . . ?
C7 C8 C9 116.83(19) . . ?
C7 C8 C3 121.42(18) . . ?
C9 C8 C3 121.65(19) . . ?
C10 C9 C8 120.8(2) . . ?
N2 C10 C9 120.21(19) . . ?
N3 C11 C12 120.30(19) . . ?
C11 C12 C13 120.71(19) . . ?
C14 C13 C12 116.81(18) . . ?
C14 C13 C13 121.5(2) . 3_866 ?
C12 C13 C13 121.7(2) . 3_866 ?
C15 C14 C13 120.94(19) . . ?
N3 C15 C14 120.29(19) . . ?
O1 N1 C5 118.67(17) . . ?
O1 N1 C1 120.41(17) . . ?
C5 N1 C1 120.88(18) . . ?
O2 N2 C6 118.84(17) . . ?
O2 N2 C10 120.71(17) . . ?
C6 N2 C10 120.44(18) . . ?
O3 N3 C11 118.94(17) . . ?
O3 N3 C15 120.55(17) . . ?
C11 N3 C15 120.51(17) . . ?
N1 O1 Mn 129.30(12) . . ?
N2 O2 Mn 127.94(12) . 2_745 ?
N3 O3 Mn 123.00(11) . . ?
O4CL Cl O1CL 109.00(12) . . ?
O4CL Cl O3CL 109.51(11) . . ?
O1CL Cl O3CL 109.88(12) . . ?
O4CL Cl O2CL 110.38(11) . . ?
O1CL Cl O2CL 108.35(10) . . ?
O3CL Cl O2CL 109.72(11) . . ?

loop_
_geom_bond_atom_site_label_1
_geom_bond_atom_site_label_2
_geom_bond_distance
_geom_bond_site_symmetry_2
_geom_bond_publ_flag
Mn O3 2.1469(14) . ?
Mn O1 2.1747(15) . ?
Mn O2 2.1821(15) 4_676 ?
C1 N1 1.349(3) . ?
C1 C2 1.380(3) . ?
C2 C3 1.396(3) . ?
C3 C4 1.401(3) . ?
C3 C8 1.478(3) . ?
C4 C5 1.371(3) . ?
C5 N1 1.348(3) . ?
C6 N2 1.350(3) . ?
C6 C7 1.373(3) . ?
C7 C8 1.397(3) . ?
C8 C9 1.399(3) . ?
C9 C10 1.379(3) . ?
C10 N2 1.351(3) . ?
C11 N3 1.351(3) . ?
C11 C12 1.374(3) . ?
C12 C13 1.401(3) . ?
C13 C14 1.393(3) . ?
C13 C13 1.477(4) 3_866 ?
C14 C15 1.374(3) . ?
C15 N3 1.352(3) . ?
N1 O1 1.329(2) . ?
N2 O2 1.327(2) . ?
N3 O3 1.325(2) . ?
Cl O4CL 1.4319(18) . ?
Cl O1CL 1.4369(18) . ?
Cl O3CL 1.4384(17) . ?
Cl O2CL 1.4400(16) . ?
